data_4134361
loop_
_publ_author_name
'Ramirez, Bianca L.'
'Lu, Connie C.'

_publ_section_title
;
 Rare-Earth Supported Nickel Catalysts for Alkyne Semihydrogenation:
 Chemo- and Regioselectivity Impacted by the Lewis Acidity and Size of the
 Support.
;
_journal_name_full 'Journal of the American Chemical Society'
_journal_paper_doi 10.1021/jacs.0c00905
_journal_year 2020
_chemical_formula_moiety 'C39 H63 Ga N3 Ni P3'
_chemical_formula_sum 'C39 H63 Ga N3 Ni P3'
_chemical_formula_weight 795.26
_chemical_name_common 18007-NiGaL3
_space_group_crystal_system triclinic
_space_group_IT_number 2
_space_group_name_Hall '-P 1'
_space_group_name_H-M_alt 'P -1'
_atom_sites_solution_hydrogens geom
_audit_creation_method SHELXL-2016/6
_cell_angle_alpha 65.539(6)
_cell_angle_beta 88.58(2)
_cell_angle_gamma 79.34(2)
_cell_formula_units_Z 4
_cell_length_a 12.600(8)
_cell_length_b 18.048(7)
_cell_length_c 19.885(7)
_cell_measurement_reflns_used 9736
_cell_measurement_temperature 100(2)
_cell_measurement_theta_max 36.07
_cell_measurement_theta_min 2.57
_cell_volume 4038(3)
_computing_cell_refinement 'Bruker SAINT'
_computing_data_collection 'Bruker APEX3'
_computing_data_reduction 'Bruker SAINT'
_computing_molecular_graphics 'ShelXle Rev. 712 (Huebschle, 2011)'
_computing_publication_material 'Bruker SHELXTL'
_computing_structure_refinement 'SHELXL-2014 (Sheldrick, 2014)'
_computing_structure_solution 'SHELXS-97 (Sheldrick, 2008)'
_diffrn_ambient_temperature 100(2)
_diffrn_measured_fraction_theta_full 0.998
_diffrn_measured_fraction_theta_max 0.999
_diffrn_measurement_device_type 'Bruker APEX-II CCD'
_diffrn_measurement_method '\f and \w scans'
_diffrn_radiation_type MoK\a
_diffrn_radiation_wavelength 0.71073
_diffrn_reflns_av_R_equivalents 0.0377
_diffrn_reflns_av_unetI/netI 0.0428
_diffrn_reflns_Laue_measured_fraction_full 0.998
_diffrn_reflns_Laue_measured_fraction_max 0.999
_diffrn_reflns_limit_h_max 19
_diffrn_reflns_limit_h_min -19
_diffrn_reflns_limit_k_max 28
_diffrn_reflns_limit_k_min -28
_diffrn_reflns_limit_l_max 31
_diffrn_reflns_limit_l_min -31
_diffrn_reflns_number 107105
_diffrn_reflns_point_group_measured_fraction_full 0.998
_diffrn_reflns_point_group_measured_fraction_max 0.999
_diffrn_reflns_theta_full 25.242
_diffrn_reflns_theta_max 34.337
_diffrn_reflns_theta_min 2.231
_diffrn_source 'I\uS 3.0 Microfocus Tube'
_exptl_absorpt_coefficient_mu 1.282
_exptl_absorpt_correction_type multi-scan
_exptl_absorpt_process_details 'SADABS, R. Blessing, 1995'
_exptl_crystal_colour red
_exptl_crystal_density_diffrn 1.308
_exptl_crystal_description Block
_exptl_crystal_F_000 1688
_exptl_crystal_size_max 0.120
_exptl_crystal_size_mid 0.100
_exptl_crystal_size_min 0.070
_exptl_transmission_factor_max 0.7471
_exptl_transmission_factor_min 0.7031
_refine_diff_density_max 0.556
_refine_diff_density_min -0.475
_refine_diff_density_rms 0.079
_refine_ls_extinction_method none
_refine_ls_goodness_of_fit_ref 1.015
_refine_ls_hydrogen_treatment constr
_refine_ls_matrix_type full
_refine_ls_number_parameters 871
_refine_ls_number_reflns 33782
_refine_ls_number_restraints 0
_refine_ls_restrained_S_all 1.015
_refine_ls_R_factor_all 0.0557
_refine_ls_R_factor_gt 0.0336
_refine_ls_shift/su_max 0.004
_refine_ls_shift/su_mean 0.000
_refine_ls_structure_factor_coef Fsqd
_refine_ls_weighting_details 'w=1/[\s^2^(Fo^2^)+(0.0348P)^2^+1.1357P] where P=(Fo^2^+2Fc^2^)/3'
_refine_ls_weighting_scheme calc
_refine_ls_wR_factor_gt 0.0738
_refine_ls_wR_factor_ref 0.0822
_reflns_Friedel_coverage 0.000
_reflns_number_gt 25564
_reflns_number_total 33782
_reflns_threshold_expression 'I > 2\s(I)'
_cod_data_source_file ja0c00905_si_001.cif
_cod_data_source_block 18007_Complex-9_NiGa
_cod_database_code 4134361
_shelx_shelxl_version_number 2016/6
_shelx_space_group_comment
;
The symmetry employed for this shelxl refinement is uniquely defined
by the following loop, which should always be used as a source of
symmetry information in preference to the above space-group names.
They are only intended as comments.
;
_shelx_estimated_absorpt_t_min 0.861
_shelx_estimated_absorpt_t_max 0.916

loop_
_space_group_symop_operation_xyz
'x, y, z'
'-x, -y, -z'

loop_
_atom_site_label
_atom_site_type_symbol
_atom_site_fract_x
_atom_site_fract_y
_atom_site_fract_z
_atom_site_U_iso_or_equiv
_atom_site_adp_type
_atom_site_occupancy
_atom_site_site_symmetry_order
_atom_site_calc_flag
_atom_site_refinement_flags_posn
_atom_site_refinement_flags_adp
_atom_site_refinement_flags_occupancy
_atom_site_disorder_assembly
_atom_site_disorder_group
Ga1 Ga 0.71318(2) 0.73766(2) 0.98548(2) 0.01320(3) Uani 1 1 d . . . . .
Ni1 Ni 0.86018(2) 0.79944(2) 0.98600(2) 0.01238(3) Uani 1 1 d . . . . .
P1 P 0.74195(3) 0.89133(2) 1.00973(2) 0.01450(6) Uani 1 1 d . . . . .
N1 N 0.62178(9) 0.76764(6) 1.05244(6) 0.0155(2) Uani 1 1 d . . . . .
C1 C 0.54513(10) 0.72456(8) 1.09463(7) 0.0156(2) Uani 1 1 d . . . . .
Ga2 Ga 0.80699(2) 0.75849(2) 0.51323(2) 0.01289(3) Uani 1 1 d . . . . .
Ni2 Ni 0.65313(2) 0.70341(2) 0.51120(2) 0.01317(3) Uani 1 1 d . . . . .
P2 P 0.92782(3) 0.67772(2) 1.07672(2) 0.01396(6) Uani 1 1 d . . . . .
N2 N 0.77542(9) 0.62290(6) 1.01960(6) 0.0162(2) Uani 1 1 d . . . . .
C2 C 0.56070(12) 0.63781(8) 1.11810(8) 0.0223(3) Uani 1 1 d . . . . .
H03L H 0.622230 0.609994 1.103521 0.027 Uiso 1 1 calc R U . . .
P3 P 0.86716(3) 0.81706(2) 0.86955(2) 0.01429(6) Uani 1 1 d . . . . .
N3 N 0.65571(9) 0.79409(7) 0.88465(6) 0.0175(2) Uani 1 1 d . . . . .
C3 C 0.48788(13) 0.59253(9) 1.16197(9) 0.0261(3) Uani 1 1 d . . . . .
H03T H 0.500485 0.534197 1.177091 0.031 Uiso 1 1 calc R U . . .
P4 P 0.76641(3) 0.58527(2) 0.54095(2) 0.01609(6) Uani 1 1 d . . . . .
N4 N 0.90505(9) 0.66420(7) 0.58302(6) 0.0169(2) Uani 1 1 d . . . . .
C4 C 0.39663(12) 0.63095(9) 1.18429(8) 0.0252(3) Uani 1 1 d . . . . .
H03Q H 0.347572 0.599491 1.215085 0.030 Uiso 1 1 calc R U . . .
P5 P 0.59885(3) 0.74563(2) 0.59765(2) 0.01467(6) Uani 1 1 d . . . . .
N5 N 0.75075(9) 0.84615(6) 0.54248(6) 0.01499(19) Uani 1 1 d . . . . .
C5 C 0.37915(12) 0.71595(9) 1.16057(8) 0.0234(3) Uani 1 1 d . . . . .
H03S H 0.316752 0.743149 1.174916 0.028 Uiso 1 1 calc R U . . .
P6 P 0.63125(3) 0.79256(2) 0.39472(2) 0.01357(6) Uani 1 1 d . . . . .
N6 N 0.84905(8) 0.79476(7) 0.41256(6) 0.01479(19) Uani 1 1 d . . . . .
C6 C 0.45112(11) 0.76278(8) 1.11598(8) 0.0192(2) Uani 1 1 d . . . . .
H6 H 0.436378 0.821295 1.099837 0.023 Uiso 1 1 calc R U . . .
C7 C 0.61515(11) 0.85208(8) 1.04466(8) 0.0175(2) Uani 1 1 d . . . . .
H00A H 0.601901 0.853961 1.093259 0.021 Uiso 1 1 calc R U . . .
H00B H 0.553277 0.888689 1.009892 0.021 Uiso 1 1 calc R U . . .
C8 C 0.68065(12) 0.99821(8) 0.94188(8) 0.0221(3) Uani 1 1 d . . . . .
H8 H 0.627244 1.023324 0.968262 0.027 Uiso 1 1 calc R U . . .
C9 C 0.76432(13) 1.05447(9) 0.91242(10) 0.0303(3) Uani 1 1 d . . . . .
H03D H 0.732174 1.104825 0.869318 0.045 Uiso 1 1 calc R U . . .
H03E H 0.827552 1.024913 0.897964 0.045 Uiso 1 1 calc R U . . .
H03F H 0.786629 1.069589 0.951171 0.045 Uiso 1 1 calc R U . . .
C10 C 0.61859(13) 0.99598(10) 0.87770(9) 0.0309(3) Uani 1 1 d . . . . .
H017 H 0.574055 1.050766 0.849149 0.046 Uiso 1 1 calc R U . . .
H020 H 0.571961 0.954777 0.897340 0.046 Uiso 1 1 calc R U . . .
H021 H 0.670026 0.980975 0.845538 0.046 Uiso 1 1 calc R U . . .
C11 C 0.79322(12) 0.90904(9) 1.08812(8) 0.0216(3) Uani 1 1 d . . . . .
H01O H 0.796757 0.855538 1.132836 0.026 Uiso 1 1 calc R U . . .
C12 C 0.72197(15) 0.97510(10) 1.10751(10) 0.0313(3) Uani 1 1 d . . . . .
H03H H 0.750067 0.972360 1.154172 0.047 Uiso 1 1 calc R U . . .
H03I H 0.647740 0.965086 1.112793 0.047 Uiso 1 1 calc R U . . .
H03J H 0.722491 1.030151 1.067980 0.047 Uiso 1 1 calc R U . . .
C13 C 0.91050(13) 0.92291(10) 1.07767(10) 0.0298(3) Uani 1 1 d . . . . .
H030 H 0.941862 0.918479 1.124105 0.045 Uiso 1 1 calc R U . . .
H031 H 0.911198 0.978228 1.038638 0.045 Uiso 1 1 calc R U . . .
H032 H 0.953133 0.880853 1.063604 0.045 Uiso 1 1 calc R U . . .
C14 C 0.73138(10) 0.56345(8) 1.00805(7) 0.0167(2) Uani 1 1 d . . . . .
C15 C 0.65160(11) 0.58807(9) 0.95051(8) 0.0201(3) Uani 1 1 d . . . . .
H01Y H 0.631293 0.645125 0.918071 0.024 Uiso 1 1 calc R U . . .
C16 C 0.60220(12) 0.53056(9) 0.94036(8) 0.0227(3) Uani 1 1 d . . . . .
H02N H 0.547475 0.549035 0.901854 0.027 Uiso 1 1 calc R U . . .
C17 C 0.63149(12) 0.44619(9) 0.98569(9) 0.0258(3) Uani 1 1 d . . . . .
H03P H 0.597785 0.406989 0.978319 0.031 Uiso 1 1 calc R U . . .
C18 C 0.71061(12) 0.42092(9) 1.04152(9) 0.0256(3) Uani 1 1 d . . . . .
H03R H 0.730914 0.363571 1.073058 0.031 Uiso 1 1 calc R U . . .
C19 C 0.76177(12) 0.47780(8) 1.05286(8) 0.0219(3) Uani 1 1 d . . . . .
H01U H 0.817277 0.458519 1.090980 0.026 Uiso 1 1 calc R U . . .
C20 C 0.86935(11) 0.59212(8) 1.07183(7) 0.0176(2) Uani 1 1 d . . . . .
H00E H 0.925452 0.556567 1.056854 0.021 Uiso 1 1 calc R U . . .
H00F H 0.847965 0.557475 1.121611 0.021 Uiso 1 1 calc R U . . .
C21 C 0.92013(11) 0.65001(8) 1.17824(7) 0.0183(2) Uani 1 1 d . . . . .
H21 H 0.953303 0.589884 1.204875 0.022 Uiso 1 1 calc R U . . .
C22 C 0.98346(13) 0.69816(10) 1.20511(8) 0.0249(3) Uani 1 1 d . . . . .
H02H H 0.971377 0.684593 1.257423 0.037 Uiso 1 1 calc R U . . .
H02I H 0.958789 0.757812 1.175886 0.037 Uiso 1 1 calc R U . . .
H02J H 1.060781 0.682924 1.199221 0.037 Uiso 1 1 calc R U . . .
C23 C 0.80212(12) 0.66060(9) 1.19954(8) 0.0234(3) Uani 1 1 d . . . . .
H03A H 0.800217 0.641642 1.253332 0.035 Uiso 1 1 calc R U . . .
H03B H 0.763408 0.627691 1.183672 0.035 Uiso 1 1 calc R U . . .
H03C H 0.767419 0.719238 1.175215 0.035 Uiso 1 1 calc R U . . .
C24 C 1.07406(11) 0.64352(8) 1.06701(7) 0.0184(2) Uani 1 1 d . . . . .
H24 H 1.077258 0.632164 1.021788 0.022 Uiso 1 1 calc R U . . .
C25 C 1.13726(12) 0.71380(9) 1.05054(8) 0.0230(3) Uani 1 1 d . . . . .
H00M H 1.211737 0.695953 1.040182 0.034 Uiso 1 1 calc R U . . .
H00N H 1.137850 0.727180 1.093515 0.034 Uiso 1 1 calc R U . . .
H00P H 1.102440 0.763041 1.007440 0.034 Uiso 1 1 calc R U . . .
C26 C 1.13025(12) 0.56262(9) 1.13010(8) 0.0248(3) Uani 1 1 d . . . . .
H02K H 1.202115 0.544517 1.115910 0.037 Uiso 1 1 calc R U . . .
H02L H 1.086977 0.519734 1.139886 0.037 Uiso 1 1 calc R U . . .
H02M H 1.137576 0.571913 1.174808 0.037 Uiso 1 1 calc R U . . .
C27 C 0.54578(10) 0.81577(8) 0.86342(7) 0.0165(2) Uani 1 1 d . . . . .
C28 C 0.47084(11) 0.77873(9) 0.91464(8) 0.0213(3) Uani 1 1 d . . . . .
H016 H 0.496655 0.737972 0.962607 0.026 Uiso 1 1 calc R U . . .
C29 C 0.36067(12) 0.80046(10) 0.89651(8) 0.0243(3) Uani 1 1 d . . . . .
H015 H 0.312349 0.775160 0.932527 0.029 Uiso 1 1 calc R U . . .
C30 C 0.31958(11) 0.85859(9) 0.82661(9) 0.0234(3) Uani 1 1 d . . . . .
H02T H 0.243882 0.873562 0.814552 0.028 Uiso 1 1 calc R U . . .
C31 C 0.39152(11) 0.89414(9) 0.77500(8) 0.0213(3) Uani 1 1 d . . . . .
H01P H 0.364623 0.933661 0.726808 0.026 Uiso 1 1 calc R U . . .
C32 C 0.50303(11) 0.87317(9) 0.79223(7) 0.0196(2) Uani 1 1 d . . . . .
H01N H 0.550638 0.897976 0.755403 0.024 Uiso 1 1 calc R U . . .
C33 C 0.73050(11) 0.82889(9) 0.82817(7) 0.0192(2) Uani 1 1 d . . . . .
H01A H 0.701116 0.888502 0.798556 0.023 Uiso 1 1 calc R U . . .
H01B H 0.736998 0.800683 0.794447 0.023 Uiso 1 1 calc R U . . .
C34 C 0.94974(11) 0.74499(8) 0.83500(7) 0.0172(2) Uani 1 1 d . . . . .
H34 H 0.934077 0.768157 0.780312 0.021 Uiso 1 1 calc R U . . .
C35 C 1.07132(11) 0.73739(9) 0.84886(8) 0.0212(3) Uani 1 1 d . . . . .
H01F H 1.111686 0.692196 0.837876 0.032 Uiso 1 1 calc R U . . .
H01G H 1.086617 0.725585 0.900768 0.032 Uiso 1 1 calc R U . . .
H01H H 1.093333 0.789553 0.816792 0.032 Uiso 1 1 calc R U . . .
C36 C 0.91968(12) 0.65894(9) 0.86951(8) 0.0231(3) Uani 1 1 d . . . . .
H00I H 0.955052 0.625546 0.844052 0.035 Uiso 1 1 calc R U . . .
H00J H 0.841055 0.664696 0.864496 0.035 Uiso 1 1 calc R U . . .
H00K H 0.943709 0.631557 0.922061 0.035 Uiso 1 1 calc R U . . .
C37 C 0.90461(11) 0.91909(8) 0.81174(7) 0.0191(2) Uani 1 1 d . . . . .
H01V H 0.841618 0.962113 0.811320 0.023 Uiso 1 1 calc R U . . .
C38 C 1.00018(12) 0.93213(9) 0.84901(9) 0.0248(3) Uani 1 1 d . . . . .
H02X H 1.013903 0.988206 0.820483 0.037 Uiso 1 1 calc R U . . .
H02Y H 1.064700 0.891337 0.851006 0.037 Uiso 1 1 calc R U . . .
H02Z H 0.983057 0.925182 0.899365 0.037 Uiso 1 1 calc R U . . .
C39 C 0.92239(14) 0.93703(10) 0.73031(8) 0.0286(3) Uani 1 1 d . . . . .
H02O H 0.929677 0.995022 0.703186 0.043 Uiso 1 1 calc R U . . .
H02P H 0.860445 0.926980 0.708697 0.043 Uiso 1 1 calc R U . . .
H02Q H 0.988426 0.900548 0.727012 0.043 Uiso 1 1 calc R U . . .
C40 C 0.98921(11) 0.66394(8) 0.62689(7) 0.0163(2) Uani 1 1 d . . . . .
C41 C 1.00534(11) 0.73859(8) 0.62862(7) 0.0189(2) Uani 1 1 d . . . . .
H41 H 0.956255 0.788786 0.600973 0.023 Uiso 1 1 calc R U . . .
C42 C 1.09158(12) 0.73993(9) 0.66997(8) 0.0222(3) Uani 1 1 d . . . . .
H01Z H 1.100358 0.791064 0.670033 0.027 Uiso 1 1 calc R U . . .
C43 C 1.16554(12) 0.66782(10) 0.71139(8) 0.0231(3) Uani 1 1 d . . . . .
H02G H 1.225090 0.669399 0.738831 0.028 Uiso 1 1 calc R U . . .
C44 C 1.14998(12) 0.59388(9) 0.71151(8) 0.0237(3) Uani 1 1 d . . . . .
H013 H 1.199048 0.544026 0.740038 0.028 Uiso 1 1 calc R U . . .
C45 C 1.06369(11) 0.59105(9) 0.67059(8) 0.0207(3) Uani 1 1 d . . . . .
H014 H 1.054755 0.539280 0.672074 0.025 Uiso 1 1 calc R U . . .
C46 C 0.89225(11) 0.58281(8) 0.58948(8) 0.0191(2) Uani 1 1 d . . . . .
H00G H 0.891888 0.545411 0.642549 0.023 Uiso 1 1 calc R U . . .
H00H H 0.955321 0.559383 0.568928 0.023 Uiso 1 1 calc R U . . .
C47 C 0.82679(11) 0.54022(8) 0.47625(8) 0.0197(2) Uani 1 1 d . . . . .
H01T H 0.880490 0.488951 0.506141 0.024 Uiso 1 1 calc R U . . .
C48 C 0.74431(13) 0.51459(9) 0.43880(8) 0.0250(3) Uani 1 1 d . . . . .
H034 H 0.780530 0.494251 0.403822 0.038 Uiso 1 1 calc R U . . .
H035 H 0.686959 0.562592 0.412181 0.038 Uiso 1 1 calc R U . . .
H036 H 0.712703 0.470542 0.476440 0.038 Uiso 1 1 calc R U . . .
C49 C 0.88926(12) 0.60053(8) 0.41872(8) 0.0221(3) Uani 1 1 d . . . . .
H01K H 0.926876 0.574127 0.388238 0.033 Uiso 1 1 calc R U . . .
H01L H 0.942226 0.615116 0.444072 0.033 Uiso 1 1 calc R U . . .
H01M H 0.838586 0.650854 0.387103 0.033 Uiso 1 1 calc R U . . .
C50 C 0.71121(12) 0.49934(8) 0.61351(8) 0.0218(3) Uani 1 1 d . . . . .
H50 H 0.711142 0.510198 0.658916 0.026 Uiso 1 1 calc R U . . .
C51 C 0.59168(14) 0.50444(10) 0.59432(9) 0.0289(3) Uani 1 1 d . . . . .
H02A H 0.559235 0.468599 0.638228 0.043 Uiso 1 1 calc R U . . .
H02B H 0.586994 0.486107 0.554656 0.043 Uiso 1 1 calc R U . . .
H02C H 0.552738 0.561844 0.577843 0.043 Uiso 1 1 calc R U . . .
C52 C 0.77849(15) 0.41179(9) 0.63612(9) 0.0309(3) Uani 1 1 d . . . . .
H037 H 0.748348 0.372649 0.679264 0.046 Uiso 1 1 calc R U . . .
H038 H 0.853459 0.411272 0.648609 0.046 Uiso 1 1 calc R U . . .
H039 H 0.776657 0.395496 0.594940 0.046 Uiso 1 1 calc R U . . .
C53 C 0.78549(10) 0.92107(7) 0.52251(7) 0.0148(2) Uani 1 1 d . . . . .
C54 C 0.85759(12) 0.94649(9) 0.46565(8) 0.0211(3) Uani 1 1 d . . . . .
H01W H 0.882484 0.912052 0.440828 0.025 Uiso 1 1 calc R U . . .
C55 C 0.89283(12) 1.02079(9) 0.44529(9) 0.0247(3) Uani 1 1 d . . . . .
H02S H 0.940757 1.036565 0.406373 0.030 Uiso 1 1 calc R U . . .
C56 C 0.85962(12) 1.07259(9) 0.48050(9) 0.0237(3) Uani 1 1 d . . . . .
H03K H 0.884424 1.123294 0.466387 0.028 Uiso 1 1 calc R U . . .
C57 C 0.78939(12) 1.04845(9) 0.53673(8) 0.0225(3) Uani 1 1 d . . . . .
H026 H 0.766650 1.082803 0.561947 0.027 Uiso 1 1 calc R U . . .
C58 C 0.75118(11) 0.97455(8) 0.55723(8) 0.0188(2) Uani 1 1 d . . . . .
H58 H 0.701401 0.960281 0.595099 0.023 Uiso 1 1 calc R U . . .
C59 C 0.65916(11) 0.83532(8) 0.58980(7) 0.0160(2) Uani 1 1 d . . . . .
H00C H 0.602962 0.886461 0.569456 0.019 Uiso 1 1 calc R U . . .
H00D H 0.683458 0.827093 0.639792 0.019 Uiso 1 1 calc R U . . .
C60 C 0.61959(12) 0.68362(8) 0.69956(7) 0.0203(3) Uani 1 1 d . . . . .
H025 H 0.590597 0.721337 0.723793 0.024 Uiso 1 1 calc R U . . .
C61 C 0.55871(14) 0.61124(9) 0.72789(8) 0.0280(3) Uani 1 1 d . . . . .
H03M H 0.583293 0.574506 0.779348 0.042 Uiso 1 1 calc R U . . .
H03N H 0.573037 0.580102 0.697250 0.042 Uiso 1 1 calc R U . . .
H03O H 0.480882 0.632875 0.725186 0.042 Uiso 1 1 calc R U . . .
C62 C 0.74009(13) 0.65184(9) 0.72293(8) 0.0255(3) Uani 1 1 d . . . . .
H02D H 0.749344 0.624750 0.777052 0.038 Uiso 1 1 calc R U . . .
H02E H 0.778189 0.698541 0.704158 0.038 Uiso 1 1 calc R U . . .
H02F H 0.769913 0.611871 0.702530 0.038 Uiso 1 1 calc R U . . .
C63 C 0.45081(11) 0.79012(8) 0.58235(8) 0.0187(2) Uani 1 1 d . . . . .
H63 H 0.442502 0.841587 0.535222 0.022 Uiso 1 1 calc R U . . .
C64 C 0.38738(12) 0.73263(10) 0.56787(9) 0.0248(3) Uani 1 1 d . . . . .
H01C H 0.311511 0.760284 0.554300 0.037 Uiso 1 1 calc R U . . .
H01D H 0.391650 0.681094 0.612726 0.037 Uiso 1 1 calc R U . . .
H01E H 0.418543 0.719880 0.527368 0.037 Uiso 1 1 calc R U . . .
C65 C 0.40097(12) 0.81787(10) 0.64096(9) 0.0257(3) Uani 1 1 d . . . . .
H022 H 0.327519 0.849687 0.623628 0.038 Uiso 1 1 calc R U . . .
H023 H 0.445188 0.852685 0.649713 0.038 Uiso 1 1 calc R U . . .
H024 H 0.398247 0.769031 0.687125 0.038 Uiso 1 1 calc R U . . .
C66 C 0.95178(10) 0.79926(8) 0.38636(7) 0.0149(2) Uani 1 1 d . . . . .
C67 C 1.04381(11) 0.77202(9) 0.43642(8) 0.0216(3) Uani 1 1 d . . . . .
H67 H 1.034077 0.751352 0.488073 0.026 Uiso 1 1 calc R U . . .
C68 C 1.14722(12) 0.77485(10) 0.41178(9) 0.0253(3) Uani 1 1 d . . . . .
H01X H 1.206962 0.755808 0.446835 0.030 Uiso 1 1 calc R U . . .
C69 C 1.16546(12) 0.80497(9) 0.33681(9) 0.0241(3) Uani 1 1 d . . . . .
H033 H 1.236745 0.806459 0.320271 0.029 Uiso 1 1 calc R U . . .
C70 C 1.07700(12) 0.83277(9) 0.28682(8) 0.0241(3) Uani 1 1 d . . . . .
H03G H 1.088058 0.853429 0.235334 0.029 Uiso 1 1 calc R U . . .
C71 C 0.97182(11) 0.83106(9) 0.31054(8) 0.0209(3) Uani 1 1 d . . . . .
H02R H 0.912659 0.851743 0.274850 0.025 Uiso 1 1 calc R U . . .
C72 C 0.76103(10) 0.82251(8) 0.35625(7) 0.0166(2) Uani 1 1 d . . . . .
H01I H 0.782438 0.798687 0.320030 0.020 Uiso 1 1 calc R U . . .
H01J H 0.749470 0.883642 0.329454 0.020 Uiso 1 1 calc R U . . .
C73 C 0.59716(11) 0.74155(8) 0.33595(7) 0.0187(2) Uani 1 1 d . . . . .
H73 H 0.662191 0.698000 0.340977 0.022 Uiso 1 1 calc R U . . .
C74 C 0.50428(12) 0.69448(9) 0.36562(9) 0.0269(3) Uani 1 1 d . . . . .
H027 H 0.494854 0.663093 0.336803 0.040 Uiso 1 1 calc R U . . .
H028 H 0.437316 0.734127 0.361269 0.040 Uiso 1 1 calc R U . . .
H029 H 0.521397 0.656181 0.417716 0.040 Uiso 1 1 calc R U . . .
C75 C 0.57912(13) 0.79675(10) 0.25316(8) 0.0254(3) Uani 1 1 d . . . . .
H01Q H 0.575584 0.762380 0.226221 0.038 Uiso 1 1 calc R U . . .
H01R H 0.639136 0.826462 0.236287 0.038 Uiso 1 1 calc R U . . .
H01S H 0.511064 0.836837 0.243840 0.038 Uiso 1 1 calc R U . . .
C76 C 0.54093(10) 0.89680(8) 0.35556(7) 0.0163(2) Uani 1 1 d . . . . .
H76 H 0.558262 0.926187 0.302811 0.020 Uiso 1 1 calc R U . . .
C77 C 0.42060(11) 0.89281(9) 0.35650(8) 0.0227(3) Uani 1 1 d . . . . .
H02U H 0.377346 0.948929 0.340144 0.034 Uiso 1 1 calc R U . . .
H02V H 0.403196 0.858520 0.406878 0.034 Uiso 1 1 calc R U . . .
H02W H 0.404202 0.868422 0.323092 0.034 Uiso 1 1 calc R U . . .
C78 C 0.56477(12) 0.94759(8) 0.39697(8) 0.0206(3) Uani 1 1 d . . . . .
H00Q H 0.523166 1.004293 0.372616 0.031 Uiso 1 1 calc R U . . .
H00S H 0.642192 0.948938 0.396569 0.031 Uiso 1 1 calc R U . . .
H00U H 0.544213 0.922014 0.448226 0.031 Uiso 1 1 calc R U . . .

loop_
_atom_site_aniso_label
_atom_site_aniso_U_11
_atom_site_aniso_U_22
_atom_site_aniso_U_33
_atom_site_aniso_U_23
_atom_site_aniso_U_13
_atom_site_aniso_U_12
Ga1 0.01467(6) 0.01117(6) 0.01277(6) -0.00387(5) 0.00129(5) -0.00293(5)
Ni1 0.01302(7) 0.01083(7) 0.01248(7) -0.00427(5) 0.00143(5) -0.00185(5)
P1 0.01577(14) 0.01011(13) 0.01693(14) -0.00498(11) 0.00395(12) -0.00281(11)
N1 0.0180(5) 0.0108(4) 0.0178(5) -0.0055(4) 0.0052(4) -0.0047(4)
C1 0.0170(5) 0.0151(5) 0.0133(5) -0.0038(4) 0.0008(4) -0.0053(4)
Ga2 0.01467(6) 0.01065(6) 0.01265(6) -0.00432(5) 0.00000(5) -0.00195(5)
Ni2 0.01591(7) 0.01070(7) 0.01229(7) -0.00389(5) 0.00058(6) -0.00322(5)
P2 0.01542(14) 0.01194(13) 0.01305(13) -0.00435(11) -0.00035(11) -0.00108(11)
N2 0.0185(5) 0.0117(4) 0.0181(5) -0.0059(4) -0.0007(4) -0.0024(4)
C2 0.0282(7) 0.0169(6) 0.0233(6) -0.0084(5) 0.0092(6) -0.0089(5)
P3 0.01397(14) 0.01509(14) 0.01259(13) -0.00473(11) 0.00190(11) -0.00254(11)
N3 0.0150(5) 0.0193(5) 0.0140(5) -0.0023(4) 0.0008(4) -0.0046(4)
C3 0.0340(8) 0.0188(6) 0.0269(7) -0.0078(6) 0.0092(6) -0.0133(6)
P4 0.02143(16) 0.01035(13) 0.01541(14) -0.00466(11) -0.00163(12) -0.00184(11)
N4 0.0198(5) 0.0120(5) 0.0173(5) -0.0049(4) -0.0039(4) -0.0012(4)
C4 0.0260(7) 0.0252(7) 0.0245(7) -0.0072(6) 0.0081(6) -0.0137(6)
P5 0.01844(15) 0.01351(14) 0.01251(13) -0.00495(11) 0.00300(11) -0.00555(11)
N5 0.0178(5) 0.0115(4) 0.0165(5) -0.0061(4) 0.0038(4) -0.0044(4)
C5 0.0188(6) 0.0257(7) 0.0257(7) -0.0097(6) 0.0061(5) -0.0073(5)
P6 0.01343(14) 0.01266(13) 0.01279(13) -0.00370(11) 0.00001(11) -0.00197(11)
N6 0.0129(5) 0.0167(5) 0.0136(4) -0.0055(4) 0.0001(4) -0.0022(4)
C6 0.0179(6) 0.0180(6) 0.0206(6) -0.0064(5) 0.0026(5) -0.0050(5)
C7 0.0170(6) 0.0135(5) 0.0219(6) -0.0074(5) 0.0056(5) -0.0036(4)
C8 0.0226(6) 0.0110(5) 0.0256(7) -0.0024(5) 0.0081(5) 0.0004(5)
C9 0.0316(8) 0.0137(6) 0.0377(8) -0.0041(6) 0.0163(7) -0.0037(5)
C10 0.0287(8) 0.0241(7) 0.0257(7) -0.0017(6) -0.0002(6) 0.0075(6)
C11 0.0272(7) 0.0195(6) 0.0233(6) -0.0125(5) 0.0052(5) -0.0086(5)
C12 0.0414(9) 0.0251(7) 0.0367(9) -0.0214(7) 0.0129(7) -0.0095(7)
C13 0.0289(8) 0.0320(8) 0.0356(8) -0.0179(7) 0.0025(7) -0.0136(6)
C14 0.0162(6) 0.0167(6) 0.0201(6) -0.0103(5) 0.0051(5) -0.0044(4)
C15 0.0224(6) 0.0204(6) 0.0197(6) -0.0097(5) 0.0027(5) -0.0062(5)
C16 0.0212(6) 0.0271(7) 0.0264(7) -0.0165(6) 0.0035(5) -0.0078(5)
C17 0.0218(7) 0.0239(7) 0.0401(8) -0.0205(6) 0.0063(6) -0.0081(5)
C18 0.0231(7) 0.0148(6) 0.0397(8) -0.0121(6) 0.0023(6) -0.0039(5)
C19 0.0213(6) 0.0149(6) 0.0301(7) -0.0101(5) 0.0006(5) -0.0033(5)
C20 0.0209(6) 0.0123(5) 0.0184(6) -0.0052(4) -0.0010(5) -0.0026(4)
C21 0.0212(6) 0.0180(6) 0.0130(5) -0.0044(4) -0.0004(5) -0.0023(5)
C22 0.0289(7) 0.0286(7) 0.0192(6) -0.0115(6) -0.0015(6) -0.0064(6)
C23 0.0235(7) 0.0265(7) 0.0177(6) -0.0075(5) 0.0037(5) -0.0031(5)
C24 0.0169(6) 0.0172(6) 0.0185(6) -0.0059(5) 0.0009(5) -0.0007(4)
C25 0.0204(6) 0.0238(7) 0.0231(6) -0.0074(5) 0.0026(5) -0.0062(5)
C26 0.0194(6) 0.0205(6) 0.0264(7) -0.0042(5) -0.0008(5) 0.0022(5)
C27 0.0162(6) 0.0170(6) 0.0158(5) -0.0057(4) 0.0010(4) -0.0043(4)
C28 0.0205(6) 0.0241(7) 0.0185(6) -0.0058(5) 0.0021(5) -0.0100(5)
C29 0.0192(6) 0.0304(7) 0.0256(7) -0.0113(6) 0.0070(5) -0.0120(6)
C30 0.0154(6) 0.0272(7) 0.0300(7) -0.0137(6) 0.0023(5) -0.0055(5)
C31 0.0179(6) 0.0215(6) 0.0217(6) -0.0071(5) -0.0014(5) -0.0012(5)
C32 0.0171(6) 0.0216(6) 0.0170(6) -0.0050(5) 0.0013(5) -0.0037(5)
C33 0.0166(6) 0.0237(6) 0.0134(5) -0.0038(5) -0.0002(4) -0.0042(5)
C34 0.0184(6) 0.0189(6) 0.0159(5) -0.0093(5) 0.0031(5) -0.0029(5)
C35 0.0183(6) 0.0239(7) 0.0230(6) -0.0125(5) 0.0037(5) -0.0016(5)
C36 0.0279(7) 0.0214(6) 0.0249(7) -0.0135(5) 0.0060(6) -0.0078(5)
C37 0.0199(6) 0.0163(6) 0.0186(6) -0.0048(5) 0.0046(5) -0.0040(5)
C38 0.0218(7) 0.0231(7) 0.0340(8) -0.0151(6) 0.0065(6) -0.0077(5)
C39 0.0381(9) 0.0259(7) 0.0180(6) -0.0042(6) 0.0087(6) -0.0100(6)
C40 0.0181(6) 0.0168(6) 0.0130(5) -0.0055(4) 0.0001(4) -0.0025(4)
C41 0.0208(6) 0.0176(6) 0.0176(6) -0.0071(5) -0.0014(5) -0.0026(5)
C42 0.0244(7) 0.0246(7) 0.0208(6) -0.0115(5) 0.0018(5) -0.0072(5)
C43 0.0181(6) 0.0332(8) 0.0186(6) -0.0113(6) -0.0008(5) -0.0048(5)
C44 0.0212(6) 0.0260(7) 0.0198(6) -0.0076(5) -0.0029(5) 0.0014(5)
C45 0.0233(6) 0.0175(6) 0.0187(6) -0.0065(5) -0.0031(5) -0.0001(5)
C46 0.0229(6) 0.0131(5) 0.0194(6) -0.0061(5) -0.0048(5) -0.0001(5)
C47 0.0244(6) 0.0145(5) 0.0202(6) -0.0087(5) -0.0012(5) -0.0001(5)
C48 0.0325(8) 0.0209(6) 0.0249(7) -0.0132(6) -0.0022(6) -0.0034(6)
C49 0.0241(7) 0.0179(6) 0.0223(6) -0.0088(5) 0.0007(5) 0.0015(5)
C50 0.0318(7) 0.0129(5) 0.0192(6) -0.0043(5) 0.0002(5) -0.0066(5)
C51 0.0348(8) 0.0259(7) 0.0297(8) -0.0117(6) 0.0038(6) -0.0152(6)
C52 0.0481(10) 0.0130(6) 0.0272(7) -0.0044(5) 0.0025(7) -0.0047(6)
C53 0.0151(5) 0.0126(5) 0.0161(5) -0.0052(4) -0.0005(4) -0.0030(4)
C54 0.0246(7) 0.0187(6) 0.0239(6) -0.0117(5) 0.0085(5) -0.0075(5)
C55 0.0274(7) 0.0210(6) 0.0284(7) -0.0107(6) 0.0115(6) -0.0116(5)
C56 0.0262(7) 0.0156(6) 0.0311(7) -0.0098(5) 0.0069(6) -0.0089(5)
C57 0.0253(7) 0.0168(6) 0.0294(7) -0.0129(5) 0.0059(6) -0.0060(5)
C58 0.0223(6) 0.0158(6) 0.0211(6) -0.0095(5) 0.0058(5) -0.0062(5)
C59 0.0194(6) 0.0148(5) 0.0162(5) -0.0079(4) 0.0052(5) -0.0057(4)
C60 0.0293(7) 0.0190(6) 0.0133(5) -0.0055(5) 0.0038(5) -0.0094(5)
C61 0.0430(9) 0.0229(7) 0.0185(6) -0.0047(5) 0.0060(6) -0.0174(6)
C62 0.0315(8) 0.0233(7) 0.0179(6) -0.0052(5) -0.0031(6) -0.0040(6)
C63 0.0188(6) 0.0191(6) 0.0202(6) -0.0094(5) 0.0034(5) -0.0055(5)
C64 0.0240(7) 0.0285(7) 0.0269(7) -0.0142(6) 0.0026(6) -0.0100(6)
C65 0.0241(7) 0.0307(8) 0.0283(7) -0.0180(6) 0.0083(6) -0.0069(6)
C66 0.0142(5) 0.0136(5) 0.0183(5) -0.0080(4) 0.0017(4) -0.0028(4)
C67 0.0184(6) 0.0278(7) 0.0205(6) -0.0116(5) 0.0003(5) -0.0051(5)
C68 0.0172(6) 0.0318(8) 0.0287(7) -0.0138(6) -0.0016(5) -0.0061(5)
C69 0.0160(6) 0.0268(7) 0.0331(8) -0.0147(6) 0.0063(5) -0.0077(5)
C70 0.0203(6) 0.0279(7) 0.0241(7) -0.0102(6) 0.0075(5) -0.0072(5)
C71 0.0173(6) 0.0238(6) 0.0187(6) -0.0057(5) 0.0020(5) -0.0049(5)
C72 0.0143(5) 0.0179(6) 0.0140(5) -0.0031(4) 0.0011(4) -0.0027(4)
C73 0.0211(6) 0.0163(6) 0.0187(6) -0.0077(5) -0.0026(5) -0.0024(5)
C74 0.0256(7) 0.0227(7) 0.0343(8) -0.0119(6) -0.0025(6) -0.0082(6)
C75 0.0302(8) 0.0269(7) 0.0176(6) -0.0092(5) -0.0055(6) -0.0013(6)
C76 0.0166(6) 0.0135(5) 0.0155(5) -0.0034(4) -0.0001(4) -0.0012(4)
C77 0.0160(6) 0.0219(6) 0.0255(7) -0.0066(5) 0.0000(5) -0.0001(5)
C78 0.0256(7) 0.0152(6) 0.0187(6) -0.0055(5) -0.0003(5) -0.0018(5)

loop_
_atom_type_symbol
_atom_type_description
_atom_type_scat_dispersion_real
_atom_type_scat_dispersion_imag
_atom_type_scat_source
C C 0.0033 0.0016 'International Tables Vol C Tables 4.2.6.8 and 6.1.1.4'
H H 0.0000 0.0000 'International Tables Vol C Tables 4.2.6.8 and 6.1.1.4'
Ga Ga 0.2307 1.6083 'International Tables Vol C Tables 4.2.6.8 and 6.1.1.4'
N N 0.0061 0.0033 'International Tables Vol C Tables 4.2.6.8 and 6.1.1.4'
Ni Ni 0.3393 1.1124 'International Tables Vol C Tables 4.2.6.8 and 6.1.1.4'
P P 0.1023 0.0942 'International Tables Vol C Tables 4.2.6.8 and 6.1.1.4'

loop_
_geom_angle_atom_site_label_1
_geom_angle_atom_site_label_2
_geom_angle_atom_site_label_3
_geom_angle
_geom_angle_site_symmetry_1
_geom_angle_site_symmetry_3
_geom_angle_publ_flag
N2 Ga1 N1 115.69(5) . . ?
N2 Ga1 N3 116.95(5) . . ?
N1 Ga1 N3 112.81(6) . . ?
N2 Ga1 Ni1 103.82(5) . . ?
N1 Ga1 Ni1 101.47(5) . . ?
N3 Ga1 Ni1 103.41(4) . . ?
P3 Ni1 P1 116.80(2) . . ?
P3 Ni1 P2 120.61(2) . . ?
P1 Ni1 P2 119.89(3) . . ?
P3 Ni1 Ga1 83.83(2) . . ?
P1 Ni1 Ga1 85.58(4) . . ?
P2 Ni1 Ga1 84.20(4) . . ?
C8 P1 C11 103.02(7) . . ?
C8 P1 C7 99.04(7) . . ?
C11 P1 C7 102.76(7) . . ?
C8 P1 Ni1 126.16(5) . . ?
C11 P1 Ni1 111.24(6) . . ?
C7 P1 Ni1 111.76(5) . . ?
C1 N1 C7 116.82(11) . . ?
C1 N1 Ga1 126.29(9) . . ?
C7 N1 Ga1 115.24(8) . . ?
N1 C1 C6 123.48(12) . . ?
N1 C1 C2 119.55(12) . . ?
C6 C1 C2 116.97(12) . . ?
N5 Ga2 N4 117.18(5) . . ?
N5 Ga2 N6 114.78(5) . . ?
N4 Ga2 N6 114.07(5) . . ?
N5 Ga2 Ni2 102.24(5) . . ?
N4 Ga2 Ni2 102.64(5) . . ?
N6 Ga2 Ni2 103.07(4) . . ?
P4 Ni2 P6 118.69(2) . . ?
P4 Ni2 P5 119.76(2) . . ?
P6 Ni2 P5 119.39(3) . . ?
P4 Ni2 Ga2 85.46(4) . . ?
P6 Ni2 Ga2 84.87(3) . . ?
P5 Ni2 Ga2 84.99(3) . . ?
C24 P2 C20 101.26(7) . . ?
C24 P2 C21 103.29(7) . . ?
C20 P2 C21 99.28(6) . . ?
C24 P2 Ni1 111.67(5) . . ?
C20 P2 Ni1 111.94(5) . . ?
C21 P2 Ni1 126.14(5) . . ?
C14 N2 C20 116.49(11) . . ?
C14 N2 Ga1 126.26(9) . . ?
C20 N2 Ga1 116.57(8) . . ?
C3 C2 C1 121.19(14) . . ?
C3 C2 H03L 119.4 . . ?
C1 C2 H03L 119.4 . . ?
C34 P3 C33 100.96(7) . . ?
C34 P3 C37 103.62(7) . . ?
C33 P3 C37 102.13(7) . . ?
C34 P3 Ni1 125.95(5) . . ?
C33 P3 Ni1 111.52(5) . . ?
C37 P3 Ni1 109.91(5) . . ?
C27 N3 C33 117.60(11) . . ?
C27 N3 Ga1 124.29(9) . . ?
C33 N3 Ga1 117.22(9) . . ?
C2 C3 C4 121.17(14) . . ?
C2 C3 H03T 119.4 . . ?
C4 C3 H03T 119.4 . . ?
C46 P4 C50 101.61(7) . . ?
C46 P4 C47 99.57(7) . . ?
C50 P4 C47 104.13(7) . . ?
C46 P4 Ni2 111.37(5) . . ?
C50 P4 Ni2 110.35(6) . . ?
C47 P4 Ni2 126.71(5) . . ?
C40 N4 C46 115.46(10) . . ?
C40 N4 Ga2 127.90(9) . . ?
C46 N4 Ga2 116.61(9) . . ?
C5 C4 C3 118.31(13) . . ?
C5 C4 H03Q 120.8 . . ?
C3 C4 H03Q 120.8 . . ?
C59 P5 C60 98.98(6) . . ?
C59 P5 C63 102.80(7) . . ?
C60 P5 C63 104.29(7) . . ?
C59 P5 Ni2 111.29(5) . . ?
C60 P5 Ni2 126.75(5) . . ?
C63 P5 Ni2 109.95(5) . . ?
C53 N5 C59 115.21(10) . . ?
C53 N5 Ga2 127.55(9) . . ?
C59 N5 Ga2 117.22(8) . . ?
C4 C5 C6 121.42(14) . . ?
C4 C5 H03S 119.3 . . ?
C6 C5 H03S 119.3 . . ?
C73 P6 C72 100.58(7) . . ?
C73 P6 C76 104.37(7) . . ?
C72 P6 C76 99.49(7) . . ?
C73 P6 Ni2 110.07(5) . . ?
C72 P6 Ni2 112.03(5) . . ?
C76 P6 Ni2 126.91(5) . . ?
C66 N6 C72 115.65(11) . . ?
C66 N6 Ga2 128.63(9) . . ?
C72 N6 Ga2 115.71(9) . . ?
C5 C6 C1 120.89(13) . . ?
C5 C6 H6 119.6 . . ?
C1 C6 H6 119.6 . . ?
N1 C7 P1 111.71(9) . . ?
N1 C7 H00A 109.3 . . ?
P1 C7 H00A 109.3 . . ?
N1 C7 H00B 109.3 . . ?
P1 C7 H00B 109.3 . . ?
H00A C7 H00B 107.9 . . ?
C10 C8 C9 110.43(13) . . ?
C10 C8 P1 111.09(10) . . ?
C9 C8 P1 112.72(11) . . ?
C10 C8 H8 107.4 . . ?
C9 C8 H8 107.4 . . ?
P1 C8 H8 107.4 . . ?
C8 C9 H03D 109.5 . . ?
C8 C9 H03E 109.5 . . ?
H03D C9 H03E 109.5 . . ?
C8 C9 H03F 109.5 . . ?
H03D C9 H03F 109.5 . . ?
H03E C9 H03F 109.5 . . ?
C8 C10 H017 109.5 . . ?
C8 C10 H020 109.5 . . ?
H017 C10 H020 109.5 . . ?
C8 C10 H021 109.5 . . ?
H017 C10 H021 109.5 . . ?
H020 C10 H021 109.5 . . ?
C12 C11 C13 111.62(13) . . ?
C12 C11 P1 116.68(12) . . ?
C13 C11 P1 110.69(10) . . ?
C12 C11 H01O 105.6 . . ?
C13 C11 H01O 105.6 . . ?
P1 C11 H01O 105.6 . . ?
C11 C12 H03H 109.5 . . ?
C11 C12 H03I 109.5 . . ?
H03H C12 H03I 109.5 . . ?
C11 C12 H03J 109.5 . . ?
H03H C12 H03J 109.5 . . ?
H03I C12 H03J 109.5 . . ?
C11 C13 H030 109.5 . . ?
C11 C13 H031 109.5 . . ?
H030 C13 H031 109.5 . . ?
C11 C13 H032 109.5 . . ?
H030 C13 H032 109.5 . . ?
H031 C13 H032 109.5 . . ?
N2 C14 C19 122.68(13) . . ?
N2 C14 C15 120.09(12) . . ?
C19 C14 C15 117.22(12) . . ?
C16 C15 C14 121.25(13) . . ?
C16 C15 H01Y 119.4 . . ?
C14 C15 H01Y 119.4 . . ?
C15 C16 C17 121.09(14) . . ?
C15 C16 H02N 119.5 . . ?
C17 C16 H02N 119.5 . . ?
C18 C17 C16 118.40(13) . . ?
C18 C17 H03P 120.8 . . ?
C16 C17 H03P 120.8 . . ?
C17 C18 C19 121.59(14) . . ?
C17 C18 H03R 119.2 . . ?
C19 C18 H03R 119.2 . . ?
C18 C19 C14 120.41(14) . . ?
C18 C19 H01U 119.8 . . ?
C14 C19 H01U 119.8 . . ?
N2 C20 P2 112.47(9) . . ?
N2 C20 H00E 109.1 . . ?
P2 C20 H00E 109.1 . . ?
N2 C20 H00F 109.1 . . ?
P2 C20 H00F 109.1 . . ?
H00E C20 H00F 107.8 . . ?
C22 C21 C23 110.48(12) . . ?
C22 C21 P2 113.27(10) . . ?
C23 C21 P2 111.08(10) . . ?
C22 C21 H21 107.2 . . ?
C23 C21 H21 107.2 . . ?
P2 C21 H21 107.2 . . ?
C21 C22 H02H 109.5 . . ?
C21 C22 H02I 109.5 . . ?
H02H C22 H02I 109.5 . . ?
C21 C22 H02J 109.5 . . ?
H02H C22 H02J 109.5 . . ?
H02I C22 H02J 109.5 . . ?
C21 C23 H03A 109.5 . . ?
C21 C23 H03B 109.5 . . ?
H03A C23 H03B 109.5 . . ?
C21 C23 H03C 109.5 . . ?
H03A C23 H03C 109.5 . . ?
H03B C23 H03C 109.5 . . ?
C26 C24 C25 111.70(12) . . ?
C26 C24 P2 115.60(10) . . ?
C25 C24 P2 111.53(10) . . ?
C26 C24 H24 105.7 . . ?
C25 C24 H24 105.7 . . ?
P2 C24 H24 105.7 . . ?
C24 C25 H00M 109.5 . . ?
C24 C25 H00N 109.5 . . ?
H00M C25 H00N 109.5 . . ?
C24 C25 H00P 109.5 . . ?
H00M C25 H00P 109.5 . . ?
H00N C25 H00P 109.5 . . ?
C24 C26 H02K 109.5 . . ?
C24 C26 H02L 109.5 . . ?
H02K C26 H02L 109.5 . . ?
C24 C26 H02M 109.5 . . ?
H02K C26 H02M 109.5 . . ?
H02L C26 H02M 109.5 . . ?
N3 C27 C32 123.67(12) . . ?
N3 C27 C28 119.72(12) . . ?
C32 C27 C28 116.61(13) . . ?
C29 C28 C27 121.52(13) . . ?
C29 C28 H016 119.2 . . ?
C27 C28 H016 119.2 . . ?
C28 C29 C30 121.15(13) . . ?
C28 C29 H015 119.4 . . ?
C30 C29 H015 119.4 . . ?
C31 C30 C29 118.36(14) . . ?
C31 C30 H02T 120.8 . . ?
C29 C30 H02T 120.8 . . ?
C30 C31 C32 121.39(13) . . ?
C30 C31 H01P 119.3 . . ?
C32 C31 H01P 119.3 . . ?
C31 C32 C27 120.92(13) . . ?
C31 C32 H01N 119.5 . . ?
C27 C32 H01N 119.5 . . ?
N3 C33 P3 111.85(9) . . ?
N3 C33 H01A 109.2 . . ?
P3 C33 H01A 109.2 . . ?
N3 C33 H01B 109.2 . . ?
P3 C33 H01B 109.2 . . ?
H01A C33 H01B 107.9 . . ?
C36 C34 C35 109.93(12) . . ?
C36 C34 P3 111.49(10) . . ?
C35 C34 P3 111.83(9) . . ?
C36 C34 H34 107.8 . . ?
C35 C34 H34 107.8 . . ?
P3 C34 H34 107.8 . . ?
C34 C35 H01F 109.5 . . ?
C34 C35 H01G 109.5 . . ?
H01F C35 H01G 109.5 . . ?
C34 C35 H01H 109.5 . . ?
H01F C35 H01H 109.5 . . ?
H01G C35 H01H 109.5 . . ?
C34 C36 H00I 109.5 . . ?
C34 C36 H00J 109.5 . . ?
H00I C36 H00J 109.5 . . ?
C34 C36 H00K 109.5 . . ?
H00I C36 H00K 109.5 . . ?
H00J C36 H00K 109.5 . . ?
C38 C37 C39 111.86(12) . . ?
C38 C37 P3 110.65(10) . . ?
C39 C37 P3 116.01(10) . . ?
C38 C37 H01V 105.8 . . ?
C39 C37 H01V 105.8 . . ?
P3 C37 H01V 105.8 . . ?
C37 C38 H02X 109.5 . . ?
C37 C38 H02Y 109.5 . . ?
H02X C38 H02Y 109.5 . . ?
C37 C38 H02Z 109.5 . . ?
H02X C38 H02Z 109.5 . . ?
H02Y C38 H02Z 109.5 . . ?
C37 C39 H02O 109.5 . . ?
C37 C39 H02P 109.5 . . ?
H02O C39 H02P 109.5 . . ?
C37 C39 H02Q 109.5 . . ?
H02O C39 H02Q 109.5 . . ?
H02P C39 H02Q 109.5 . . ?
N4 C40 C41 120.49(12) . . ?
N4 C40 C45 122.89(12) . . ?
C41 C40 C45 116.62(12) . . ?
C42 C41 C40 121.23(13) . . ?
C42 C41 H41 119.4 . . ?
C40 C41 H41 119.4 . . ?
C41 C42 C43 121.36(14) . . ?
C41 C42 H01Z 119.3 . . ?
C43 C42 H01Z 119.3 . . ?
C44 C43 C42 118.26(14) . . ?
C44 C43 H02G 120.9 . . ?
C42 C43 H02G 120.9 . . ?
C43 C44 C45 121.33(13) . . ?
C43 C44 H013 119.3 . . ?
C45 C44 H013 119.3 . . ?
C44 C45 C40 121.17(14) . . ?
C44 C45 H014 119.4 . . ?
C40 C45 H014 119.4 . . ?
N4 C46 P4 113.53(9) . . ?
N4 C46 H00G 108.9 . . ?
P4 C46 H00G 108.9 . . ?
N4 C46 H00H 108.9 . . ?
P4 C46 H00H 108.9 . . ?
H00G C46 H00H 107.7 . . ?
C48 C47 C49 111.12(12) . . ?
C48 C47 P4 113.72(11) . . ?
C49 C47 P4 110.00(10) . . ?
C48 C47 H01T 107.2 . . ?
C49 C47 H01T 107.2 . . ?
P4 C47 H01T 107.2 . . ?
C47 C48 H034 109.5 . . ?
C47 C48 H035 109.5 . . ?
H034 C48 H035 109.5 . . ?
C47 C48 H036 109.5 . . ?
H034 C48 H036 109.5 . . ?
H035 C48 H036 109.5 . . ?
C47 C49 H01K 109.5 . . ?
C47 C49 H01L 109.5 . . ?
H01K C49 H01L 109.5 . . ?
C47 C49 H01M 109.5 . . ?
H01K C49 H01M 109.5 . . ?
H01L C49 H01M 109.5 . . ?
C52 C50 C51 112.32(13) . . ?
C52 C50 P4 116.17(12) . . ?
C51 C50 P4 111.00(10) . . ?
C52 C50 H50 105.5 . . ?
C51 C50 H50 105.5 . . ?
P4 C50 H50 105.5 . . ?
C50 C51 H02A 109.5 . . ?
C50 C51 H02B 109.5 . . ?
H02A C51 H02B 109.5 . . ?
C50 C51 H02C 109.5 . . ?
H02A C51 H02C 109.5 . . ?
H02B C51 H02C 109.5 . . ?
C50 C52 H037 109.5 . . ?
C50 C52 H038 109.5 . . ?
H037 C52 H038 109.5 . . ?
C50 C52 H039 109.5 . . ?
H037 C52 H039 109.5 . . ?
H038 C52 H039 109.5 . . ?
N5 C53 C58 122.43(12) . . ?
N5 C53 C54 120.64(12) . . ?
C58 C53 C54 116.93(12) . . ?
C55 C54 C53 121.22(13) . . ?
C55 C54 H01W 119.4 . . ?
C53 C54 H01W 119.4 . . ?
C54 C55 C56 121.41(14) . . ?
C54 C55 H02S 119.3 . . ?
C56 C55 H02S 119.3 . . ?
C57 C56 C55 118.20(13) . . ?
C57 C56 H03K 120.9 . . ?
C55 C56 H03K 120.9 . . ?
C56 C57 C58 121.37(13) . . ?
C56 C57 H026 119.3 . . ?
C58 C57 H026 119.3 . . ?
C57 C58 C53 120.85(13) . . ?
C57 C58 H58 119.6 . . ?
C53 C58 H58 119.6 . . ?
N5 C59 P5 112.68(9) . . ?
N5 C59 H00C 109.1 . . ?
P5 C59 H00C 109.1 . . ?
N5 C59 H00D 109.1 . . ?
P5 C59 H00D 109.1 . . ?
H00C C59 H00D 107.8 . . ?
C62 C60 C61 110.24(13) . . ?
C62 C60 P5 110.99(10) . . ?
C61 C60 P5 112.80(10) . . ?
C62 C60 H025 107.5 . . ?
C61 C60 H025 107.5 . . ?
P5 C60 H025 107.5 . . ?
C60 C61 H03M 109.5 . . ?
C60 C61 H03N 109.5 . . ?
H03M C61 H03N 109.5 . . ?
C60 C61 H03O 109.5 . . ?
H03M C61 H03O 109.5 . . ?
H03N C61 H03O 109.5 . . ?
C60 C62 H02D 109.5 . . ?
C60 C62 H02E 109.5 . . ?
H02D C62 H02E 109.5 . . ?
C60 C62 H02F 109.5 . . ?
H02D C62 H02F 109.5 . . ?
H02E C62 H02F 109.5 . . ?
C65 C63 C64 112.15(12) . . ?
C65 C63 P5 115.50(10) . . ?
C64 C63 P5 111.20(10) . . ?
C65 C63 H63 105.7 . . ?
C64 C63 H63 105.7 . . ?
P5 C63 H63 105.7 . . ?
C63 C64 H01C 109.5 . . ?
C63 C64 H01D 109.5 . . ?
H01C C64 H01D 109.5 . . ?
C63 C64 H01E 109.5 . . ?
H01C C64 H01E 109.5 . . ?
H01D C64 H01E 109.5 . . ?
C63 C65 H022 109.5 . . ?
C63 C65 H023 109.5 . . ?
H022 C65 H023 109.5 . . ?
C63 C65 H024 109.5 . . ?
H022 C65 H024 109.5 . . ?
H023 C65 H024 109.5 . . ?
N6 C66 C71 123.34(12) . . ?
N6 C66 C67 120.45(12) . . ?
C71 C66 C67 116.21(12) . . ?
C68 C67 C66 121.59(14) . . ?
C68 C67 H67 119.2 . . ?
C66 C67 H67 119.2 . . ?
C67 C68 C69 121.31(14) . . ?
C67 C68 H01X 119.3 . . ?
C69 C68 H01X 119.3 . . ?
C70 C69 C68 118.23(14) . . ?
C70 C69 H033 120.9 . . ?
C68 C69 H033 120.9 . . ?
C69 C70 C71 121.34(14) . . ?
C69 C70 H03G 119.3 . . ?
C71 C70 H03G 119.3 . . ?
C70 C71 C66 121.28(13) . . ?
C70 C71 H02R 119.4 . . ?
C66 C71 H02R 119.4 . . ?
N6 C72 P6 113.39(9) . . ?
N6 C72 H01I 108.9 . . ?
P6 C72 H01I 108.9 . . ?
N6 C72 H01J 108.9 . . ?
P6 C72 H01J 108.9 . . ?
H01I C72 H01J 107.7 . . ?
C75 C73 C74 111.64(12) . . ?
C75 C73 P6 115.75(10) . . ?
C74 C73 P6 112.13(10) . . ?
C75 C73 H73 105.4 . . ?
C74 C73 H73 105.4 . . ?
P6 C73 H73 105.4 . . ?
C73 C74 H027 109.5 . . ?
C73 C74 H028 109.5 . . ?
H027 C74 H028 109.5 . . ?
C73 C74 H029 109.5 . . ?
H027 C74 H029 109.5 . . ?
H028 C74 H029 109.5 . . ?
C73 C75 H01Q 109.5 . . ?
C73 C75 H01R 109.5 . . ?
H01Q C75 H01R 109.5 . . ?
C73 C75 H01S 109.5 . . ?
H01Q C75 H01S 109.5 . . ?
H01R C75 H01S 109.5 . . ?
C77 C76 C78 110.35(11) . . ?
C77 C76 P6 113.30(10) . . ?
C78 C76 P6 109.84(9) . . ?
C77 C76 H76 107.7 . . ?
C78 C76 H76 107.7 . . ?
P6 C76 H76 107.7 . . ?
C76 C77 H02U 109.5 . . ?
C76 C77 H02V 109.5 . . ?
H02U C77 H02V 109.5 . . ?
C76 C77 H02W 109.5 . . ?
H02U C77 H02W 109.5 . . ?
H02V C77 H02W 109.5 . . ?
C76 C78 H00Q 109.5 . . ?
C76 C78 H00S 109.5 . . ?
H00Q C78 H00S 109.5 . . ?
C76 C78 H00U 109.5 . . ?
H00Q C78 H00U 109.5 . . ?
H00S C78 H00U 109.5 . . ?

loop_
_geom_bond_atom_site_label_1
_geom_bond_atom_site_label_2
_geom_bond_distance
_geom_bond_site_symmetry_2
_geom_bond_publ_flag
Ga1 N2 1.9045(13) . ?
Ga1 N1 1.9188(13) . ?
Ga1 N3 1.9208(13) . ?
Ga1 Ni1 2.3342(11) . ?
Ni1 P3 2.2048(9) . ?
Ni1 P1 2.2116(9) . ?
Ni1 P2 2.2154(8) . ?
P1 C8 1.8663(15) . ?
P1 C11 1.8677(16) . ?
P1 C7 1.8690(16) . ?
N1 C1 1.3923(17) . ?
N1 C7 1.4531(17) . ?
C1 C6 1.405(2) . ?
C1 C2 1.4120(19) . ?
Ga2 N5 1.9159(12) . ?
Ga2 N4 1.9234(13) . ?
Ga2 N6 1.9254(13) . ?
Ga2 Ni2 2.3448(12) . ?
Ni2 P4 2.1920(10) . ?
Ni2 P6 2.1933(7) . ?
Ni2 P5 2.1993(7) . ?
P2 C24 1.8638(17) . ?
P2 C20 1.8676(15) . ?
P2 C21 1.8728(15) . ?
N2 C14 1.3937(17) . ?
N2 C20 1.4587(18) . ?
C2 C3 1.385(2) . ?
C2 H03L 0.9500 . ?
P3 C34 1.8576(14) . ?
P3 C33 1.8645(17) . ?
P3 C37 1.8647(15) . ?
N3 C27 1.3933(18) . ?
N3 C33 1.4580(18) . ?
C3 C4 1.391(2) . ?
C3 H03T 0.9500 . ?
P4 C46 1.8605(17) . ?
P4 C50 1.8619(15) . ?
P4 C47 1.8666(15) . ?
N4 C40 1.3879(18) . ?
N4 C46 1.4597(18) . ?
C4 C5 1.380(2) . ?
C4 H03Q 0.9500 . ?
P5 C59 1.8606(15) . ?
P5 C60 1.8620(15) . ?
P5 C63 1.8678(18) . ?
N5 C53 1.3939(17) . ?
N5 C59 1.4604(18) . ?
C5 C6 1.395(2) . ?
C5 H03S 0.9500 . ?
P6 C73 1.8600(14) . ?
P6 C72 1.8638(16) . ?
P6 C76 1.8654(15) . ?
N6 C66 1.3870(18) . ?
N6 C72 1.4582(17) . ?
C6 H6 0.9500 . ?
C7 H00A 0.9900 . ?
C7 H00B 0.9900 . ?
C8 C10 1.532(2) . ?
C8 C9 1.536(2) . ?
C8 H8 1.0000 . ?
C9 H03D 0.9800 . ?
C9 H03E 0.9800 . ?
C9 H03F 0.9800 . ?
C10 H017 0.9800 . ?
C10 H020 0.9800 . ?
C10 H021 0.9800 . ?
C11 C12 1.531(2) . ?
C11 C13 1.539(2) . ?
C11 H01O 1.0000 . ?
C12 H03H 0.9800 . ?
C12 H03I 0.9800 . ?
C12 H03J 0.9800 . ?
C13 H030 0.9800 . ?
C13 H031 0.9800 . ?
C13 H032 0.9800 . ?
C14 C19 1.4097(19) . ?
C14 C15 1.410(2) . ?
C15 C16 1.387(2) . ?
C15 H01Y 0.9500 . ?
C16 C17 1.393(2) . ?
C16 H02N 0.9500 . ?
C17 C18 1.379(2) . ?
C17 H03P 0.9500 . ?
C18 C19 1.401(2) . ?
C18 H03R 0.9500 . ?
C19 H01U 0.9500 . ?
C20 H00E 0.9900 . ?
C20 H00F 0.9900 . ?
C21 C22 1.529(2) . ?
C21 C23 1.535(2) . ?
C21 H21 1.0000 . ?
C22 H02H 0.9800 . ?
C22 H02I 0.9800 . ?
C22 H02J 0.9800 . ?
C23 H03A 0.9800 . ?
C23 H03B 0.9800 . ?
C23 H03C 0.9800 . ?
C24 C26 1.5334(19) . ?
C24 C25 1.538(2) . ?
C24 H24 1.0000 . ?
C25 H00M 0.9800 . ?
C25 H00N 0.9800 . ?
C25 H00P 0.9800 . ?
C26 H02K 0.9800 . ?
C26 H02L 0.9800 . ?
C26 H02M 0.9800 . ?
C27 C32 1.4087(19) . ?
C27 C28 1.4135(19) . ?
C28 C29 1.384(2) . ?
C28 H016 0.9500 . ?
C29 C30 1.388(2) . ?
C29 H015 0.9500 . ?
C30 C31 1.382(2) . ?
C30 H02T 0.9500 . ?
C31 C32 1.398(2) . ?
C31 H01P 0.9500 . ?
C32 H01N 0.9500 . ?
C33 H01A 0.9900 . ?
C33 H01B 0.9900 . ?
C34 C36 1.532(2) . ?
C34 C35 1.534(2) . ?
C34 H34 1.0000 . ?
C35 H01F 0.9800 . ?
C35 H01G 0.9800 . ?
C35 H01H 0.9800 . ?
C36 H00I 0.9800 . ?
C36 H00J 0.9800 . ?
C36 H00K 0.9800 . ?
C37 C38 1.532(2) . ?
C37 C39 1.533(2) . ?
C37 H01V 1.0000 . ?
C38 H02X 0.9800 . ?
C38 H02Y 0.9800 . ?
C38 H02Z 0.9800 . ?
C39 H02O 0.9800 . ?
C39 H02P 0.9800 . ?
C39 H02Q 0.9800 . ?
C40 C41 1.4133(19) . ?
C40 C45 1.4154(19) . ?
C41 C42 1.389(2) . ?
C41 H41 0.9500 . ?
C42 C43 1.394(2) . ?
C42 H01Z 0.9500 . ?
C43 C44 1.383(2) . ?
C43 H02G 0.9500 . ?
C44 C45 1.395(2) . ?
C44 H013 0.9500 . ?
C45 H014 0.9500 . ?
C46 H00G 0.9900 . ?
C46 H00H 0.9900 . ?
C47 C48 1.533(2) . ?
C47 C49 1.534(2) . ?
C47 H01T 1.0000 . ?
C48 H034 0.9800 . ?
C48 H035 0.9800 . ?
C48 H036 0.9800 . ?
C49 H01K 0.9800 . ?
C49 H01L 0.9800 . ?
C49 H01M 0.9800 . ?
C50 C52 1.534(2) . ?
C50 C51 1.540(2) . ?
C50 H50 1.0000 . ?
C51 H02A 0.9800 . ?
C51 H02B 0.9800 . ?
C51 H02C 0.9800 . ?
C52 H037 0.9800 . ?
C52 H038 0.9800 . ?
C52 H039 0.9800 . ?
C53 C58 1.4064(19) . ?
C53 C54 1.4100(19) . ?
C54 C55 1.386(2) . ?
C54 H01W 0.9500 . ?
C55 C56 1.386(2) . ?
C55 H02S 0.9500 . ?
C56 C57 1.383(2) . ?
C56 H03K 0.9500 . ?
C57 C58 1.3979(19) . ?
C57 H026 0.9500 . ?
C58 H58 0.9500 . ?
C59 H00C 0.9900 . ?
C59 H00D 0.9900 . ?
C60 C62 1.530(2) . ?
C60 C61 1.534(2) . ?
C60 H025 1.0000 . ?
C61 H03M 0.9800 . ?
C61 H03N 0.9800 . ?
C61 H03O 0.9800 . ?
C62 H02D 0.9800 . ?
C62 H02E 0.9800 . ?
C62 H02F 0.9800 . ?
C63 C65 1.528(2) . ?
C63 C64 1.537(2) . ?
C63 H63 1.0000 . ?
C64 H01C 0.9800 . ?
C64 H01D 0.9800 . ?
C64 H01E 0.9800 . ?
C65 H022 0.9800 . ?
C65 H023 0.9800 . ?
C65 H024 0.9800 . ?
C66 C71 1.4087(19) . ?
C66 C67 1.421(2) . ?
C67 C68 1.383(2) . ?
C67 H67 0.9500 . ?
C68 C69 1.389(2) . ?
C68 H01X 0.9500 . ?
C69 C70 1.385(2) . ?
C69 H033 0.9500 . ?
C70 C71 1.397(2) . ?
C70 H03G 0.9500 . ?
C71 H02R 0.9500 . ?
C72 H01I 0.9900 . ?
C72 H01J 0.9900 . ?
C73 C75 1.527(2) . ?
C73 C74 1.535(2) . ?
C73 H73 1.0000 . ?
C74 H027 0.9800 . ?
C74 H028 0.9800 . ?
C74 H029 0.9800 . ?
C75 H01Q 0.9800 . ?
C75 H01R 0.9800 . ?
C75 H01S 0.9800 . ?
C76 C77 1.530(2) . ?
C76 C78 1.5322(19) . ?
C76 H76 1.0000 . ?
C77 H02U 0.9800 . ?
C77 H02V 0.9800 . ?
C77 H02W 0.9800 . ?
C78 H00Q 0.9800 . ?
C78 H00S 0.9800 . ?
C78 H00U 0.9800 . ?

loop_
_geom_torsion_atom_site_label_1
_geom_torsion_atom_site_label_2
_geom_torsion_atom_site_label_3
_geom_torsion_atom_site_label_4
_geom_torsion
_geom_torsion_site_symmetry_1
_geom_torsion_site_symmetry_2
_geom_torsion_site_symmetry_3
_geom_torsion_site_symmetry_4
_geom_torsion_publ_flag
C7 N1 C1 C6 13.88(18) . . . . ?
Ga1 N1 C1 C6 -150.71(11) . . . . ?
C7 N1 C1 C2 -166.01(12) . . . . ?
Ga1 N1 C1 C2 29.40(17) . . . . ?
N1 C1 C2 C3 178.05(13) . . . . ?
C6 C1 C2 C3 -1.8(2) . . . . ?
C1 C2 C3 C4 0.2(2) . . . . ?
C2 C3 C4 C5 1.1(2) . . . . ?
C3 C4 C5 C6 -0.7(2) . . . . ?
C4 C5 C6 C1 -1.0(2) . . . . ?
N1 C1 C6 C5 -177.66(13) . . . . ?
C2 C1 C6 C5 2.2(2) . . . . ?
C1 N1 C7 P1 164.49(9) . . . . ?
Ga1 N1 C7 P1 -29.21(12) . . . . ?
C8 P1 C7 N1 137.64(10) . . . . ?
C11 P1 C7 N1 -116.70(10) . . . . ?
Ni1 P1 C7 N1 2.66(11) . . . . ?
C11 P1 C8 C10 -171.57(10) . . . . ?
C7 P1 C8 C10 -66.13(11) . . . . ?
Ni1 P1 C8 C10 59.41(12) . . . . ?
C11 P1 C8 C9 63.88(12) . . . . ?
C7 P1 C8 C9 169.33(11) . . . . ?
Ni1 P1 C8 C9 -65.14(13) . . . . ?
C8 P1 C11 C12 38.89(13) . . . . ?
C7 P1 C11 C12 -63.68(12) . . . . ?
Ni1 P1 C11 C12 176.60(10) . . . . ?
C8 P1 C11 C13 -90.20(11) . . . . ?
C7 P1 C11 C13 167.23(10) . . . . ?
Ni1 P1 C11 C13 47.51(11) . . . . ?
C20 N2 C14 C19 10.97(19) . . . . ?
Ga1 N2 C14 C19 -159.21(11) . . . . ?
C20 N2 C14 C15 -170.22(12) . . . . ?
Ga1 N2 C14 C15 19.60(18) . . . . ?
N2 C14 C15 C16 -176.42(13) . . . . ?
C19 C14 C15 C16 2.5(2) . . . . ?
C14 C15 C16 C17 -1.5(2) . . . . ?
C15 C16 C17 C18 0.4(2) . . . . ?
C16 C17 C18 C19 -0.5(2) . . . . ?
C17 C18 C19 C14 1.6(2) . . . . ?
N2 C14 C19 C18 176.37(13) . . . . ?
C15 C14 C19 C18 -2.5(2) . . . . ?
C14 N2 C20 P2 175.25(9) . . . . ?
Ga1 N2 C20 P2 -13.59(13) . . . . ?
C24 P2 C20 N2 -131.00(10) . . . . ?
C21 P2 C20 N2 123.33(10) . . . . ?
Ni1 P2 C20 N2 -11.91(11) . . . . ?
C24 P2 C21 C22 64.20(12) . . . . ?
C20 P2 C21 C22 168.21(10) . . . . ?
Ni1 P2 C21 C22 -65.77(12) . . . . ?
C24 P2 C21 C23 -170.78(10) . . . . ?
C20 P2 C21 C23 -66.77(11) . . . . ?
Ni1 P2 C21 C23 59.26(12) . . . . ?
C20 P2 C24 C26 -64.71(12) . . . . ?
C21 P2 C24 C26 37.77(12) . . . . ?
Ni1 P2 C24 C26 176.01(9) . . . . ?
C20 P2 C24 C25 166.26(10) . . . . ?
C21 P2 C24 C25 -91.26(10) . . . . ?
Ni1 P2 C24 C25 46.98(11) . . . . ?
C33 N3 C27 C32 -4.3(2) . . . . ?
Ga1 N3 C27 C32 164.55(11) . . . . ?
C33 N3 C27 C28 175.15(13) . . . . ?
Ga1 N3 C27 C28 -16.03(18) . . . . ?
N3 C27 C28 C29 177.94(14) . . . . ?
C32 C27 C28 C29 -2.6(2) . . . . ?
C27 C28 C29 C30 1.2(2) . . . . ?
C28 C29 C30 C31 0.4(2) . . . . ?
C29 C30 C31 C32 -0.5(2) . . . . ?
C30 C31 C32 C27 -1.0(2) . . . . ?
N3 C27 C32 C31 -178.09(13) . . . . ?
C28 C27 C32 C31 2.5(2) . . . . ?
C27 N3 C33 P3 165.02(10) . . . . ?
Ga1 N3 C33 P3 -4.61(13) . . . . ?
C34 P3 C33 N3 114.39(11) . . . . ?
C37 P3 C33 N3 -138.94(10) . . . . ?
Ni1 P3 C33 N3 -21.60(11) . . . . ?
C33 P3 C34 C36 -67.41(11) . . . . ?
C37 P3 C34 C36 -172.91(10) . . . . ?
Ni1 P3 C34 C36 59.61(11) . . . . ?
C33 P3 C34 C35 169.06(9) . . . . ?
C37 P3 C34 C35 63.56(11) . . . . ?
Ni1 P3 C34 C35 -63.93(11) . . . . ?
C34 P3 C37 C38 -90.84(11) . . . . ?
C33 P3 C37 C38 164.56(10) . . . . ?
Ni1 P3 C37 C38 46.07(11) . . . . ?
C34 P3 C37 C39 37.96(12) . . . . ?
C33 P3 C37 C39 -66.64(12) . . . . ?
Ni1 P3 C37 C39 174.87(10) . . . . ?
C46 N4 C40 C41 -176.17(12) . . . . ?
Ga2 N4 C40 C41 5.82(19) . . . . ?
C46 N4 C40 C45 5.01(19) . . . . ?
Ga2 N4 C40 C45 -172.99(10) . . . . ?
N4 C40 C41 C42 -177.49(13) . . . . ?
C45 C40 C41 C42 1.4(2) . . . . ?
C40 C41 C42 C43 0.0(2) . . . . ?
C41 C42 C43 C44 -1.2(2) . . . . ?
C42 C43 C44 C45 0.9(2) . . . . ?
C43 C44 C45 C40 0.5(2) . . . . ?
N4 C40 C45 C44 177.23(13) . . . . ?
C41 C40 C45 C44 -1.6(2) . . . . ?
C40 N4 C46 P4 171.12(10) . . . . ?
Ga2 N4 C46 P4 -10.65(13) . . . . ?
C50 P4 C46 N4 -131.73(10) . . . . ?
C47 P4 C46 N4 121.57(10) . . . . ?
Ni2 P4 C46 N4 -14.24(11) . . . . ?
C46 P4 C47 C48 166.87(10) . . . . ?
C50 P4 C47 C48 62.22(11) . . . . ?
Ni2 P4 C47 C48 -67.21(12) . . . . ?
C46 P4 C47 C49 -67.78(11) . . . . ?
C50 P4 C47 C49 -172.42(10) . . . . ?
Ni2 P4 C47 C49 58.15(12) . . . . ?
C46 P4 C50 C52 -65.78(13) . . . . ?
C47 P4 C50 C52 37.32(13) . . . . ?
Ni2 P4 C50 C52 175.99(10) . . . . ?
C46 P4 C50 C51 164.29(10) . . . . ?
C47 P4 C50 C51 -92.61(11) . . . . ?
Ni2 P4 C50 C51 46.06(11) . . . . ?
C59 N5 C53 C58 12.90(18) . . . . ?
Ga2 N5 C53 C58 -168.65(10) . . . . ?
C59 N5 C53 C54 -167.04(12) . . . . ?
Ga2 N5 C53 C54 11.41(18) . . . . ?
N5 C53 C54 C55 -179.95(13) . . . . ?
C58 C53 C54 C55 0.1(2) . . . . ?
C53 C54 C55 C56 0.7(2) . . . . ?
C54 C55 C56 C57 -0.3(2) . . . . ?
C55 C56 C57 C58 -0.9(2) . . . . ?
C56 C57 C58 C53 1.8(2) . . . . ?
N5 C53 C58 C57 178.73(13) . . . . ?
C54 C53 C58 C57 -1.3(2) . . . . ?
C53 N5 C59 P5 167.73(9) . . . . ?
Ga2 N5 C59 P5 -10.89(12) . . . . ?
C60 P5 C59 N5 119.97(10) . . . . ?
C63 P5 C59 N5 -133.05(10) . . . . ?
Ni2 P5 C59 N5 -15.40(10) . . . . ?
C59 P5 C60 C62 -66.74(11) . . . . ?
C63 P5 C60 C62 -172.50(10) . . . . ?
Ni2 P5 C60 C62 58.48(12) . . . . ?
C59 P5 C60 C61 168.98(11) . . . . ?
C63 P5 C60 C61 63.22(13) . . . . ?
Ni2 P5 C60 C61 -65.80(13) . . . . ?
C59 P5 C63 C65 -64.48(11) . . . . ?
C60 P5 C63 C65 38.41(12) . . . . ?
Ni2 P5 C63 C65 176.93(9) . . . . ?
C59 P5 C63 C64 166.24(10) . . . . ?
C60 P5 C63 C64 -90.88(11) . . . . ?
Ni2 P5 C63 C64 47.65(10) . . . . ?
C72 N6 C66 C71 2.23(18) . . . . ?
Ga2 N6 C66 C71 -176.64(10) . . . . ?
C72 N6 C66 C67 -178.52(12) . . . . ?
Ga2 N6 C66 C67 2.62(18) . . . . ?
N6 C66 C67 C68 179.16(13) . . . . ?
C71 C66 C67 C68 -1.5(2) . . . . ?
C66 C67 C68 C69 0.4(2) . . . . ?
C67 C68 C69 C70 0.3(2) . . . . ?
C68 C69 C70 C71 0.2(2) . . . . ?
C69 C70 C71 C66 -1.4(2) . . . . ?
N6 C66 C71 C70 -178.67(13) . . . . ?
C67 C66 C71 C70 2.0(2) . . . . ?
C66 N6 C72 P6 166.61(9) . . . . ?
Ga2 N6 C72 P6 -14.37(12) . . . . ?
C73 P6 C72 N6 -127.92(10) . . . . ?
C76 P6 C72 N6 125.39(10) . . . . ?
Ni2 P6 C72 N6 -11.04(11) . . . . ?
C72 P6 C73 C75 -61.93(12) . . . . ?
C76 P6 C73 C75 40.83(12) . . . . ?
Ni2 P6 C73 C75 179.74(9) . . . . ?
C72 P6 C73 C74 168.41(10) . . . . ?
C76 P6 C73 C74 -88.82(11) . . . . ?
Ni2 P6 C73 C74 50.09(11) . . . . ?
C73 P6 C76 C77 58.84(11) . . . . ?
C72 P6 C76 C77 162.43(10) . . . . ?
Ni2 P6 C76 C77 -70.62(11) . . . . ?
C73 P6 C76 C78 -177.25(9) . . . . ?
C72 P6 C76 C78 -73.67(10) . . . . ?
Ni2 P6 C76 C78 53.29(11) . . . . ?
